data_7064275
loop_
_publ_author_name
'Roy, Indrani'
'Sarkar, Tapan'
'Brandao, Paula'
'Banerjee, Abhijit'
'Saha, Sandip'
'Bera, Manindranath'

_publ_section_title
;
 Thiocyanato-bridged new copper(ii) 1D polymeric chains: structures,
 electrical properties, catecholase activity and DFT studies
;
_journal_issue 7
_journal_name_full 'New Journal of Chemistry'
_journal_page_first 3065
_journal_page_last 3077
_journal_paper_doi 10.1039/D5NJ04496K
_journal_volume 50
_journal_year 2026
_chemical_formula_sum 'C13 H16 Cl Cu N3 O S'
_chemical_formula_weight 361.34
_space_group_crystal_system monoclinic
_space_group_IT_number 14
_space_group_name_Hall '-P 2yn'
_space_group_name_H-M_alt 'P 1 21/n 1'
_atom_sites_solution_hydrogens mixed
_audit_creation_method SHELXL-2018/3
_audit_update_record
;
2025-11-18 deposited with the CCDC.	2026-01-11 downloaded from the CCDC.
;
_cell_angle_alpha 90
_cell_angle_beta 94.18(3)
_cell_angle_gamma 90
_cell_formula_units_Z 4
_cell_length_a 5.999(4)
_cell_length_b 21.072(13)
_cell_length_c 12.373(8)
_cell_measurement_reflns_used 770
_cell_measurement_temperature 150(2)
_cell_measurement_theta_max 25.00
_cell_measurement_theta_min 2.90
_cell_volume 1559.9(17)
_computing_structure_refinement 'SHELXL-2018/3 (Sheldrick, 2018)'
_computing_structure_solution 'SHELXT 2018/2 (Sheldrick, 2018)'
_diffrn_ambient_temperature 150(2)
_diffrn_measured_fraction_theta_full 0.980
_diffrn_measured_fraction_theta_max 0.988
_diffrn_measurement_device_type 'photon 100 CMOS'
_diffrn_measurement_method 'omega and phi scans'
_diffrn_radiation_type MoK\a
_diffrn_radiation_wavelength 0.71073
_diffrn_reflns_av_R_equivalents 0.0655
_diffrn_reflns_av_unetI/netI 0.0368
_diffrn_reflns_Laue_measured_fraction_full 0.980
_diffrn_reflns_Laue_measured_fraction_max 0.988
_diffrn_reflns_limit_h_max 7
_diffrn_reflns_limit_h_min -7
_diffrn_reflns_limit_k_max 25
_diffrn_reflns_limit_k_min -25
_diffrn_reflns_limit_l_max 15
_diffrn_reflns_limit_l_min -15
_diffrn_reflns_number 23745
_diffrn_reflns_point_group_measured_fraction_full 0.980
_diffrn_reflns_point_group_measured_fraction_max 0.988
_diffrn_reflns_theta_full 25.242
_diffrn_reflns_theta_max 25.614
_diffrn_reflns_theta_min 2.542
_diffrn_source 'fine-focus sealed tube'
_exptl_absorpt_coefficient_mu 1.703
_exptl_absorpt_correction_T_max 0.7453
_exptl_absorpt_correction_T_min 0.442
_exptl_absorpt_correction_type multi-scan
_exptl_crystal_density_diffrn 1.539
_exptl_crystal_description block
_exptl_crystal_F_000 740
_exptl_crystal_size_max 0.420
_exptl_crystal_size_mid 0.200
_exptl_crystal_size_min 0.040
_refine_diff_density_max 0.517
_refine_diff_density_min -0.587
_refine_diff_density_rms 0.125
_refine_ls_extinction_method none
_refine_ls_goodness_of_fit_ref 1.158
_refine_ls_hydrogen_treatment mixed
_refine_ls_matrix_type full
_refine_ls_number_parameters 186
_refine_ls_number_reflns 2736
_refine_ls_number_restraints 0
_refine_ls_restrained_S_all 1.158
_refine_ls_R_factor_all 0.0479
_refine_ls_R_factor_gt 0.0464
_refine_ls_shift/su_max 0.001
_refine_ls_shift/su_mean 0.000
_refine_ls_structure_factor_coef Fsqd
_refine_ls_weighting_details 'w=1/[\s^2^(Fo^2^)+(0.0827P)^2^+1.1491P] where P=(Fo^2^+2Fc^2^)/3'
_refine_ls_weighting_scheme calc
_refine_ls_wR_factor_gt 0.1324
_refine_ls_wR_factor_ref 0.1338
_reflns_Friedel_coverage 0.000
_reflns_number_gt 2583
_reflns_number_total 2736
_reflns_threshold_expression 'I > 2\s(I)'
_cod_data_source_file d5nj04496k2.cif
_cod_data_source_block f
_cod_original_cell_volume 1559.8(17)
_cod_original_sg_symbol_H-M 'P 21/n'
_cod_database_code 7064275
_shelx_shelxl_version_number 2018/3
_shelx_space_group_comment
;
The symmetry employed for this shelxl refinement is uniquely defined
by the following loop, which should always be used as a source of
symmetry information in preference to the above space-group names.
They are only intended as comments.
;
_shelx_estimated_absorpt_t_min 0.535
_shelx_estimated_absorpt_t_max 0.935

loop_
_space_group_symop_operation_xyz
'x, y, z'
'-x+1/2, y+1/2, -z+1/2'
'-x, -y, -z'
'x-1/2, -y-1/2, z-1/2'

loop_
_atom_site_label
_atom_site_type_symbol
_atom_site_fract_x
_atom_site_fract_y
_atom_site_fract_z
_atom_site_U_iso_or_equiv
_atom_site_adp_type
_atom_site_occupancy
_atom_site_site_symmetry_order
_atom_site_calc_flag
_atom_site_refinement_flags_posn
_atom_site_refinement_flags_adp
_atom_site_refinement_flags_occupancy
_atom_site_disorder_assembly
_atom_site_disorder_group
Cu1 Cu 0.21594(5) 0.69194(2) 0.54326(3) 0.0233(2) Uani 1 1 d . . . . .
S1 S 0.93132(12) 0.74185(4) 0.70730(6) 0.0326(2) Uani 1 1 d . . . . .
Cl1 Cl -0.31278(14) 0.40428(4) 0.72225(8) 0.0444(3) Uani 1 1 d . . . . .
O1 O 0.2870(3) 0.61444(10) 0.61852(19) 0.0345(5) Uani 1 1 d . . . . .
N1 N -0.0546(4) 0.65576(11) 0.47151(18) 0.0239(5) Uani 1 1 d . . . . .
N2 N 0.1458(4) 0.76856(12) 0.4425(2) 0.0281(5) Uani 1 1 d . . . . .
H2A H 0.214(7) 0.7591(19) 0.382(4) 0.042(10) Uiso 1 1 d . . . . .
N3 N 0.5030(4) 0.72645(12) 0.6038(2) 0.0323(6) Uani 1 1 d . . . . .
C1 C 0.1452(5) 0.56929(13) 0.6382(2) 0.0259(6) Uani 1 1 d . . . . .
C2 C 0.2152(5) 0.52065(14) 0.7132(3) 0.0312(6) Uani 1 1 d . . . . .
H2 H 0.362018 0.522401 0.747477 0.037 Uiso 1 1 calc R U . . .
C3 C 0.0773(5) 0.47112(14) 0.7378(3) 0.0324(7) Uani 1 1 d . . . . .
H3 H 0.129608 0.439298 0.787822 0.039 Uiso 1 1 calc R U . . .
C4 C -0.1411(5) 0.46803(14) 0.6884(3) 0.0309(6) Uani 1 1 d . . . . .
C5 C -0.2169(5) 0.51304(14) 0.6150(3) 0.0294(6) Uani 1 1 d . . . . .
H5 H -0.364443 0.510169 0.581813 0.035 Uiso 1 1 calc R U . . .
C6 C -0.0761(5) 0.56413(13) 0.5882(2) 0.0245(6) Uani 1 1 d . . . . .
C7 C -0.1605(5) 0.60704(13) 0.5036(2) 0.0262(6) Uani 1 1 d . . . . .
H7 H -0.304408 0.598624 0.469350 0.031 Uiso 1 1 calc R U . . .
C8 C -0.1508(6) 0.69423(13) 0.3806(3) 0.0319(7) Uani 1 1 d . . . . .
H8A H -0.315019 0.688515 0.372631 0.038 Uiso 1 1 calc R U . . .
H8B H -0.088468 0.680697 0.312385 0.038 Uiso 1 1 calc R U . . .
C9 C -0.0943(5) 0.76371(14) 0.4034(2) 0.0291(6) Uani 1 1 d . . . . .
H9A H -0.123226 0.789082 0.336537 0.035 Uiso 1 1 calc R U . . .
H9B H -0.189004 0.780497 0.459125 0.035 Uiso 1 1 calc R U . . .
C10 C 0.2093(6) 0.83212(16) 0.4845(3) 0.0395(8) Uani 1 1 d . . . . .
H10A H 0.370817 0.831702 0.507541 0.047 Uiso 1 1 calc R U . . .
H10B H 0.127469 0.840308 0.549747 0.047 Uiso 1 1 calc R U . . .
C11 C 0.1642(8) 0.88704(18) 0.4054(3) 0.0536(10) Uani 1 1 d . . . . .
H11A H 0.234885 0.877855 0.337301 0.064 Uiso 1 1 calc R U . . .
H11B H 0.001079 0.891017 0.387917 0.064 Uiso 1 1 calc R U . . .
C12 C 0.2538(10) 0.9487(2) 0.4518(4) 0.0699(14) Uani 1 1 d . . . . .
H12A H 0.180075 0.958747 0.517860 0.105 Uiso 1 1 calc R U . . .
H12B H 0.224521 0.982726 0.398601 0.105 Uiso 1 1 calc R U . . .
H12C H 0.415289 0.944950 0.469241 0.105 Uiso 1 1 calc R U . . .
C13 C 0.6801(5) 0.73275(12) 0.6477(2) 0.0229(6) Uani 1 1 d . . . . .

loop_
_atom_site_aniso_label
_atom_site_aniso_U_11
_atom_site_aniso_U_22
_atom_site_aniso_U_33
_atom_site_aniso_U_23
_atom_site_aniso_U_13
_atom_site_aniso_U_12
Cu1 0.0155(3) 0.0285(3) 0.0253(3) 0.00273(12) -0.00248(15) -0.00052(11)
S1 0.0186(4) 0.0494(5) 0.0289(4) -0.0114(3) -0.0036(3) -0.0020(3)
Cl1 0.0383(5) 0.0334(4) 0.0616(6) 0.0089(4) 0.0033(4) -0.0076(3)
O1 0.0203(10) 0.0317(11) 0.0499(13) 0.0093(9) -0.0092(9) -0.0014(8)
N1 0.0216(11) 0.0268(11) 0.0222(11) -0.0012(9) -0.0057(9) 0.0025(9)
N2 0.0230(12) 0.0337(13) 0.0275(12) 0.0061(10) 0.0004(10) -0.0021(10)
N3 0.0202(13) 0.0370(14) 0.0391(14) 0.0065(11) -0.0023(11) -0.0041(10)
C1 0.0218(14) 0.0262(13) 0.0294(14) -0.0019(11) -0.0010(11) 0.0038(10)
C2 0.0265(14) 0.0306(15) 0.0350(16) 0.0010(12) -0.0081(12) 0.0034(11)
C3 0.0354(16) 0.0260(14) 0.0354(16) 0.0019(11) -0.0002(13) 0.0030(12)
C4 0.0305(15) 0.0257(14) 0.0367(16) -0.0015(11) 0.0043(12) -0.0026(11)
C5 0.0229(14) 0.0281(14) 0.0366(16) -0.0053(12) -0.0015(12) -0.0001(11)
C6 0.0219(13) 0.0240(13) 0.0270(13) -0.0040(10) -0.0018(10) 0.0018(10)
C7 0.0201(13) 0.0270(14) 0.0302(14) -0.0052(11) -0.0073(11) 0.0008(10)
C8 0.0335(17) 0.0324(16) 0.0276(15) 0.0036(11) -0.0133(13) 0.0013(11)
C9 0.0232(14) 0.0331(15) 0.0300(14) 0.0079(11) -0.0040(11) 0.0019(11)
C10 0.0409(18) 0.0333(17) 0.0424(18) 0.0060(14) -0.0088(14) -0.0085(14)
C11 0.073(3) 0.0390(19) 0.047(2) 0.0130(16) -0.0094(19) -0.0098(18)
C12 0.094(4) 0.040(2) 0.073(3) 0.0147(19) -0.011(3) -0.018(2)
C13 0.0207(14) 0.0250(13) 0.0234(12) -0.0012(10) 0.0039(11) -0.0002(10)

loop_
_atom_type_symbol
_atom_type_description
_atom_type_scat_dispersion_real
_atom_type_scat_dispersion_imag
_atom_type_scat_source
C C 0.0033 0.0016 'International Tables Vol C Tables 4.2.6.8 and 6.1.1.4'
H H 0.0000 0.0000 'International Tables Vol C Tables 4.2.6.8 and 6.1.1.4'
N N 0.0061 0.0033 'International Tables Vol C Tables 4.2.6.8 and 6.1.1.4'
O O 0.0106 0.0060 'International Tables Vol C Tables 4.2.6.8 and 6.1.1.4'
S S 0.1246 0.1234 'International Tables Vol C Tables 4.2.6.8 and 6.1.1.4'
Cl Cl 0.1484 0.1585 'International Tables Vol C Tables 4.2.6.8 and 6.1.1.4'
Cu Cu 0.3201 1.2651 'International Tables Vol C Tables 4.2.6.8 and 6.1.1.4'

loop_
_geom_angle_atom_site_label_1
_geom_angle_atom_site_label_2
_geom_angle_atom_site_label_3
_geom_angle
_geom_angle_site_symmetry_1
_geom_angle_site_symmetry_3
_geom_angle_publ_flag
O1 Cu1 N1 92.09(10) . . ?
O1 Cu1 N3 88.42(10) . . ?
N1 Cu1 N3 174.75(10) . . ?
O1 Cu1 N2 171.97(11) . . ?
N1 Cu1 N2 84.53(10) . . ?
N3 Cu1 N2 94.30(11) . . ?
C1 O1 Cu1 125.82(18) . . ?
C7 N1 C8 120.1(2) . . ?
C7 N1 Cu1 125.9(2) . . ?
C8 N1 Cu1 113.62(19) . . ?
C10 N2 C9 113.3(2) . . ?
C10 N2 Cu1 117.4(2) . . ?
C9 N2 Cu1 106.96(17) . . ?
C10 N2 H2A 112(3) . . ?
C9 N2 H2A 102(3) . . ?
Cu1 N2 H2A 104(3) . . ?
C13 N3 Cu1 164.4(2) . . ?
O1 C1 C2 118.6(3) . . ?
O1 C1 C6 124.8(3) . . ?
C2 C1 C6 116.6(3) . . ?
C3 C2 C1 122.3(3) . . ?
C3 C2 H2 118.8 . . ?
C1 C2 H2 118.8 . . ?
C2 C3 C4 119.6(3) . . ?
C2 C3 H3 120.2 . . ?
C4 C3 H3 120.2 . . ?
C5 C4 C3 120.7(3) . . ?
C5 C4 Cl1 121.0(2) . . ?
C3 C4 Cl1 118.3(2) . . ?
C4 C5 C6 120.4(3) . . ?
C4 C5 H5 119.8 . . ?
C6 C5 H5 119.8 . . ?
C5 C6 C1 120.4(3) . . ?
C5 C6 C7 117.4(3) . . ?
C1 C6 C7 122.1(3) . . ?
N1 C7 C6 124.6(3) . . ?
N1 C7 H7 117.7 . . ?
C6 C7 H7 117.7 . . ?
N1 C8 C9 108.6(2) . . ?
N1 C8 H8A 110.0 . . ?
C9 C8 H8A 110.0 . . ?
N1 C8 H8B 110.0 . . ?
C9 C8 H8B 110.0 . . ?
H8A C8 H8B 108.4 . . ?
N2 C9 C8 108.8(2) . . ?
N2 C9 H9A 109.9 . . ?
C8 C9 H9A 109.9 . . ?
N2 C9 H9B 109.9 . . ?
C8 C9 H9B 109.9 . . ?
H9A C9 H9B 108.3 . . ?
N2 C10 C11 115.6(3) . . ?
N2 C10 H10A 108.4 . . ?
C11 C10 H10A 108.4 . . ?
N2 C10 H10B 108.4 . . ?
C11 C10 H10B 108.4 . . ?
H10A C10 H10B 107.4 . . ?
C12 C11 C10 111.6(3) . . ?
C12 C11 H11A 109.3 . . ?
C10 C11 H11A 109.3 . . ?
C12 C11 H11B 109.3 . . ?
C10 C11 H11B 109.3 . . ?
H11A C11 H11B 108.0 . . ?
C11 C12 H12A 109.5 . . ?
C11 C12 H12B 109.5 . . ?
H12A C12 H12B 109.5 . . ?
C11 C12 H12C 109.5 . . ?
H12A C12 H12C 109.5 . . ?
H12B C12 H12C 109.5 . . ?
N3 C13 S1 178.9(3) . . ?

loop_
_geom_bond_atom_site_label_1
_geom_bond_atom_site_label_2
_geom_bond_distance
_geom_bond_site_symmetry_2
_geom_bond_publ_flag
Cu1 O1 1.913(2) . ?
Cu1 N1 1.947(2) . ?
Cu1 N3 1.966(3) . ?
Cu1 N2 2.065(3) . ?
S1 C13 1.640(3) . ?
Cl1 C4 1.762(3) . ?
O1 C1 1.311(4) . ?
N1 C7 1.286(4) . ?
N1 C8 1.470(4) . ?
N2 C10 1.477(4) . ?
N2 C9 1.489(4) . ?
N2 H2A 0.91(4) . ?
N3 C13 1.165(4) . ?
C1 C2 1.425(4) . ?
C1 C6 1.427(4) . ?
C2 C3 1.379(4) . ?
C2 H2 0.9500 . ?
C3 C4 1.406(5) . ?
C3 H3 0.9500 . ?
C4 C5 1.367(4) . ?
C5 C6 1.423(4) . ?
C5 H5 0.9500 . ?
C6 C7 1.446(4) . ?
C7 H7 0.9500 . ?
C8 C9 1.525(4) . ?
C8 H8A 0.9900 . ?
C8 H8B 0.9900 . ?
C9 H9A 0.9900 . ?
C9 H9B 0.9900 . ?
C10 C11 1.527(5) . ?
C10 H10A 0.9900 . ?
C10 H10B 0.9900 . ?
C11 C12 1.505(6) . ?
C11 H11A 0.9900 . ?
C11 H11B 0.9900 . ?
C12 H12A 0.9800 . ?
C12 H12B 0.9800 . ?
C12 H12C 0.9800 . ?
